data_4331259
loop_
_publ_author_name
'Tommy Kenny'
'Simon Lamare'
'Shawkat M. Aly'
'Daniel Fortin'
'Gessie Brisard'
'Pierre D. Harvey'

_publ_section_title
;
 Reduced and Oxidized Forms of the Pt-Organometallic Version of
 Polyaniline
;
_journal_name_full 'Inorganic Chemistry'
_journal_page_first 13081
_journal_page_last 13095
_journal_paper_doi 10.1021/ic300775n
_journal_volume 51
_journal_year 2012
_chemical_formula_sum 'C70 H118 Cl6 N2 P4 Pt2'
_chemical_formula_weight 1714.42
_chemical_name_systematic
;
 ?
;
_space_group_IT_number 14
_symmetry_cell_setting monoclinic
_symmetry_space_group_name_Hall '-P 2yn'
_symmetry_space_group_name_H-M 'P 1 21/n 1'
_atom_sites_solution_hydrogens geom
_atom_sites_solution_primary direct
_atom_sites_solution_secondary difmap
_audit_conform_dict_location ftp://ftp.iucr.org/pub/cif_core.dic
_audit_conform_dict_name cif_core.dic
_audit_conform_dict_version 2.3
_audit_creation_date 2010-04-19T15:20:23-00:00
_audit_creation_method 'WinGX routine CIF_UPDATE'
_cell_angle_alpha 90
_cell_angle_beta 98.48(3)
_cell_angle_gamma 90
_cell_formula_units_Z 2
_cell_length_a 14.294(5)
_cell_length_b 12.545(5)
_cell_length_c 23.197(9)
_cell_measurement_reflns_used 20
_cell_measurement_temperature 193(2)
_cell_measurement_theta_max 12.5
_cell_measurement_theta_min 10
_cell_volume 4114(3)
_computing_cell_refinement Difrac
_computing_data_collection Difrac
_computing_data_reduction NRCVAX
_computing_structure_refinement 'SHELXL-97 (Sheldrick, 1997)'
_computing_structure_solution 'SHELXS-97 (Sheldrick, 1997)'
_diffrn_ambient_temperature 193(2)
_diffrn_measured_fraction_theta_full 0.95
_diffrn_measured_fraction_theta_max 0.95
_diffrn_measurement_device_type CAD4
_diffrn_measurement_method Omega
_diffrn_radiation_monochromator graphite
_diffrn_radiation_wavelength 0.7093
_diffrn_reflns_av_R_equivalents 0
_diffrn_reflns_av_unetI/netI 0.3138
_diffrn_reflns_limit_h_max 17
_diffrn_reflns_limit_h_min -17
_diffrn_reflns_limit_k_max 15
_diffrn_reflns_limit_k_min 0
_diffrn_reflns_limit_l_max 28
_diffrn_reflns_limit_l_min 0
_diffrn_reflns_number 7306
_diffrn_reflns_theta_full 25.48
_diffrn_reflns_theta_max 25.48
_diffrn_reflns_theta_min 1.57
_diffrn_standards_decay_% 0
_diffrn_standards_interval_count 100
_diffrn_standards_number 1
_exptl_absorpt_coefficient_mu 3.706
_exptl_absorpt_correction_T_max 0.7082
_exptl_absorpt_correction_T_min 0.2146
_exptl_absorpt_correction_type psi-scan
_exptl_absorpt_process_details empirical
_exptl_crystal_colour Blue
_exptl_crystal_density_diffrn 1.384
_exptl_crystal_description Needle
_exptl_crystal_F_000 1740
_exptl_crystal_size_max 0.6
_exptl_crystal_size_mid 0.15
_exptl_crystal_size_min 0.1
_refine_diff_density_max 0.951
_refine_diff_density_min -1.656
_refine_diff_density_rms 0.19
_refine_ls_extinction_method none
_refine_ls_goodness_of_fit_ref 0.83
_refine_ls_hydrogen_treatment none
_refine_ls_matrix_type full
_refine_ls_number_parameters 187
_refine_ls_number_reflns 7306
_refine_ls_number_restraints 0
_refine_ls_restrained_S_all 0.83
_refine_ls_R_factor_all 0.2789
_refine_ls_R_factor_gt 0.0859
_refine_ls_shift/su_max 0
_refine_ls_shift/su_mean 0
_refine_ls_structure_factor_coef Fsqd
_refine_ls_weighting_details 'calc w=1/[\s^2^(Fo^2^)+(0.0423P)^2^+0.0000P] where P=(Fo^2^+2Fc^2^)/3'
_refine_ls_weighting_scheme calc
_refine_ls_wR_factor_gt 0.1211
_refine_ls_wR_factor_ref 0.1551
_reflns_number_gt 2597
_reflns_number_total 7306
_reflns_threshold_expression >2sigma(I)
_cod_data_source_file ic300775n_si_002_18.cif
_cod_data_source_block 9c
_cod_depositor_comments
;
The following automatic conversions were performed:

'_exptl_absorpt_correction_type' value 'Psi-Scan' changed to
'psi-scan' according to the built-in table from CIF Core dictionary
named 'cif_core.dic' version 2.4.1 from 2010-06-29.

Automatic conversion script
Id: cif_fix_values 1891 2012-01-12 08:04:46Z andrius 
;
_cod_database_code 4331259

loop_
_symmetry_equiv_pos_as_xyz
'x, y, z'
'-x+1/2, y+1/2, -z+1/2'
'-x, -y, -z'
'x-1/2, -y-1/2, z-1/2'

loop_
_atom_site_label
_atom_site_type_symbol
_atom_site_fract_x
_atom_site_fract_y
_atom_site_fract_z
_atom_site_U_iso_or_equiv
_atom_site_adp_type
_atom_site_occupancy
_atom_site_symmetry_multiplicity
_atom_site_calc_flag
_atom_site_refinement_flags
C2 C 0.1814(13) 0.1439(15) 0.2532(8) 0.0698(14) Uani 1 1 d .
H2A H 0.174 0.1042 0.2891 0.084 Uiso 1 1 calc R
H2B H 0.1353 0.1123 0.2218 0.084 Uiso 1 1 calc R
C3 C 0.1462(11) 0.2510(18) 0.2619(7) 0.0698(14) Uani 1 1 d .
H3A H 0.1499 0.291 0.2255 0.084 Uiso 1 1 calc R
H3B H 0.1922 0.2846 0.2926 0.084 Uiso 1 1 calc R
C8 C 0.5531(12) 0.4545(15) 0.2977(7) 0.0698(14) Uani 1 1 d .
H8A H 0.5741 0.5178 0.3208 0.105 Uiso 1 1 calc R
H8B H 0.5243 0.4764 0.2585 0.105 Uiso 1 1 calc R
H8C H 0.6076 0.4084 0.2948 0.105 Uiso 1 1 calc R
C24 C 0.3080(10) 0.2424(17) -0.1591(6) 0.0698(14) Uani 1 1 d .
H24A H 0.3385 0.2089 -0.1897 0.105 Uiso 1 1 calc R
H24B H 0.3064 0.3199 -0.1648 0.105 Uiso 1 1 calc R
H24C H 0.2433 0.2154 -0.1612 0.105 Uiso 1 1 calc R
C1 C 0.2721(13) 0.1144(16) 0.2399(8) 0.0698(14) Uani 1 1 d .
H1A H 0.2656 0.0441 0.2202 0.084 Uiso 1 1 calc R
H1B H 0.3147 0.1045 0.2772 0.084 Uiso 1 1 calc R
C4 C 0.0497(11) 0.2714(15) 0.2777(7) 0.0698(14) Uani 1 1 d .
H4A H 0.0378 0.3484 0.2776 0.105 Uiso 1 1 calc R
H4B H 0.0464 0.2426 0.3166 0.105 Uiso 1 1 calc R
H4C H 0.002 0.2367 0.2492 0.105 Uiso 1 1 calc R
C5 C 0.3780(13) 0.3177(15) 0.2364(8) 0.0698(14) Uani 1 1 d .
H5A H 0.414 0.3624 0.2122 0.084 Uiso 1 1 calc R
H5B H 0.3246 0.361 0.2462 0.084 Uiso 1 1 calc R
C6 C 0.4429(12) 0.2893(14) 0.2931(7) 0.0698(14) Uani 1 1 d .
H6A H 0.4958 0.2444 0.2841 0.084 Uiso 1 1 calc R
H6B H 0.4069 0.2483 0.3189 0.084 Uiso 1 1 calc R
C7 C 0.4840(13) 0.3966(16) 0.3257(7) 0.0698(14) Uani 1 1 d .
H7A H 0.4303 0.4449 0.3291 0.084 Uiso 1 1 calc R
H7B H 0.5135 0.3777 0.3657 0.084 Uiso 1 1 calc R
C9 C 0.4388(12) 0.1311(15) 0.1858(8) 0.0698(14) Uani 1 1 d .
H9A H 0.4745 0.1185 0.2251 0.084 Uiso 1 1 calc R
H9B H 0.4197 0.0605 0.1688 0.084 Uiso 1 1 calc R
C10 C 0.5018(13) 0.1794(15) 0.1505(8) 0.0698(14) Uani 1 1 d .
H10A H 0.5244 0.247 0.1697 0.084 Uiso 1 1 calc R
H10B H 0.4635 0.1987 0.1128 0.084 Uiso 1 1 calc R
C11 C 0.5855(13) 0.1220(16) 0.1370(8) 0.0698(14) Uani 1 1 d .
H11A H 0.6164 0.1643 0.109 0.084 Uiso 1 1 calc R
H11B H 0.5658 0.053 0.1183 0.084 Uiso 1 1 calc R
C12 C 0.6565(12) 0.1019(15) 0.1924(7) 0.0698(14) Uani 1 1 d .
H12A H 0.71 0.0603 0.1825 0.105 Uiso 1 1 calc R
H12B H 0.6254 0.0623 0.2206 0.105 Uiso 1 1 calc R
H12C H 0.6795 0.1703 0.2094 0.105 Uiso 1 1 calc R
C13 C 0.0552(12) 0.1710(15) 0.0096(8) 0.0698(14) Uani 1 1 d .
H13A H 0.0242 0.1683 -0.0315 0.084 Uiso 1 1 calc R
H13B H 0.0754 0.0976 0.021 0.084 Uiso 1 1 calc R
C14 C -0.0198(12) 0.2055(14) 0.0476(8) 0.0698(14) Uani 1 1 d .
H14A H 0.013 0.2269 0.0865 0.084 Uiso 1 1 calc R
H14B H -0.0536 0.2689 0.0296 0.084 Uiso 1 1 calc R
C15 C -0.0882(13) 0.1247(15) 0.0551(8) 0.0698(14) Uani 1 1 d .
H15A H -0.1192 0.1012 0.0162 0.084 Uiso 1 1 calc R
H15B H -0.0547 0.0625 0.0746 0.084 Uiso 1 1 calc R
C16 C -0.1593(12) 0.1585(15) 0.0883(7) 0.0698(14) Uani 1 1 d .
H16A H -0.2015 0.0986 0.0932 0.105 Uiso 1 1 calc R
H16B H -0.196 0.2167 0.0679 0.105 Uiso 1 1 calc R
H16C H -0.1294 0.1833 0.1267 0.105 Uiso 1 1 calc R
C17 C 0.1262(13) 0.3822(15) -0.0151(7) 0.0698(14) Uani 1 1 d .
H17A H 0.0831 0.413 0.0102 0.084 Uiso 1 1 calc R
H17B H 0.1834 0.4276 -0.0108 0.084 Uiso 1 1 calc R
C18 C 0.0768(13) 0.3924(14) -0.0791(7) 0.063(2) Uani 1 1 d .
H18A H 0.1167 0.3579 -0.1052 0.076 Uiso 1 1 calc R
H18B H 0.0155 0.3544 -0.0835 0.076 Uiso 1 1 calc R
C19 C 0.0599(13) 0.5082(14) -0.0974(7) 0.063(2) Uani 1 1 d .
H19A H 0.1202 0.5477 -0.0882 0.076 Uiso 1 1 calc R
H19B H 0.0145 0.5398 -0.0738 0.076 Uiso 1 1 calc R
C21 C 0.2237(12) 0.2003(14) -0.0428(7) 0.063(2) Uani 1 1 d .
H21A H 0.2355 0.1237 -0.0346 0.076 Uiso 1 1 calc R
H21B H 0.1817 0.2055 -0.0806 0.076 Uiso 1 1 calc R
C22 C 0.3134(11) 0.2501(19) -0.0492(6) 0.063(2) Uani 1 1 d .
H22A H 0.3569 0.2387 -0.0124 0.076 Uiso 1 1 calc R
H22B H 0.3023 0.3279 -0.0531 0.076 Uiso 1 1 calc R
C23 C 0.3647(12) 0.2159(13) -0.0987(6) 0.063(2) Uani 1 1 d .
H23A H 0.3763 0.1382 -0.096 0.076 Uiso 1 1 calc R
H23B H 0.4269 0.2522 -0.0947 0.076 Uiso 1 1 calc R
C25 C 0.2567(12) 0.0858(14) 0.0882(8) 0.055(4) Uani 1 1 d .
C26 C 0.2643(12) -0.0030(14) 0.0788(7) 0.055(4) Uani 1 1 d .
C27 C 0.2790(7) -0.1119(6) 0.0664(5) 0.0410(18) Uani 1 1 d G
C28 C 0.2186(5) -0.1904(9) 0.0817(4) 0.0410(18) Uani 1 1 d G
H28 H 0.1651 -0.1711 0.0994 0.049 Uiso 1 1 calc R
C29 C 0.2364(6) -0.2970(7) 0.0712(4) 0.0410(18) Uani 1 1 d G
H29 H 0.1951 -0.3507 0.0817 0.049 Uiso 1 1 calc R
C30 C 0.3146(7) -0.3252(6) 0.0454(4) 0.0410(18) Uani 1 1 d G
C31 C 0.3750(5) -0.2468(9) 0.0300(3) 0.0410(18) Uani 1 1 d G
H31 H 0.4285 -0.266 0.0124 0.049 Uiso 1 1 calc R
C32 C 0.3572(6) -0.1401(7) 0.0405(4) 0.0410(18) Uani 1 1 d G
H32 H 0.3985 -0.0865 0.03 0.049 Uiso 1 1 calc R
C33 C 0.4124(11) -0.4627(12) 0.0199(6) 0.034(2) Uani 1 1 d .
C34 C 0.4258(10) -0.4645(12) -0.0396(6) 0.034(2) Uani 1 1 d .
C35 C 0.4947(11) -0.5003(11) 0.0580(6) 0.034(2) Uani 1 1 d .
Cl1 Cl 0.2225(3) 0.4247(3) 0.12762(16) 0.0376(10) Uani 1 1 d .
Cl2 Cl 0.4861(3) -0.4974(4) 0.13198(16) 0.0521(12) Uani 1 1 d .
Cl3 Cl 0.3285(3) -0.4229(4) -0.08912(17) 0.0533(13) Uani 1 1 d .
N1 N 0.3322(8) -0.4334(10) 0.0389(5) 0.046(4) Uani 1 1 d .
H1 H 0.2914 -0.4815 0.0471 0.055 Uiso 1 1 calc R
P1 P 0.3312(3) 0.2053(3) 0.19416(18) 0.0395(12) Uani 1 1 d .
P2 P 0.1609(3) 0.2534(4) 0.01281(14) 0.0351(9) Uani 1 1 d .
Pt1 Pt 0.24307(5) 0.24369(6) 0.10529(3) 0.03532(19) Uani 1 1 d .
C20 C 0.0215(12) 0.5241(14) -0.1622(6) 0.063(2) Uani 1 1 d .
H20A H 0.0081 0.5998 -0.1698 0.095 Uiso 1 1 calc R
H20B H -0.0368 0.4827 -0.1722 0.095 Uiso 1 1 calc R
H20C H 0.0687 0.4997 -0.1859 0.095 Uiso 1 1 calc R

loop_
_atom_site_aniso_label
_atom_site_aniso_U_11
_atom_site_aniso_U_22
_atom_site_aniso_U_33
_atom_site_aniso_U_23
_atom_site_aniso_U_13
_atom_site_aniso_U_12
C2 0.072(4) 0.064(3) 0.076(3) 0.003(3) 0.018(3) 0.008(3)
C3 0.072(4) 0.064(3) 0.076(3) 0.003(3) 0.018(3) 0.008(3)
C8 0.072(4) 0.064(3) 0.076(3) 0.003(3) 0.018(3) 0.008(3)
C24 0.072(4) 0.064(3) 0.076(3) 0.003(3) 0.018(3) 0.008(3)
C1 0.072(4) 0.064(3) 0.076(3) 0.003(3) 0.018(3) 0.008(3)
C4 0.072(4) 0.064(3) 0.076(3) 0.003(3) 0.018(3) 0.008(3)
C5 0.072(4) 0.064(3) 0.076(3) 0.003(3) 0.018(3) 0.008(3)
C6 0.072(4) 0.064(3) 0.076(3) 0.003(3) 0.018(3) 0.008(3)
C7 0.072(4) 0.064(3) 0.076(3) 0.003(3) 0.018(3) 0.008(3)
C9 0.072(4) 0.064(3) 0.076(3) 0.003(3) 0.018(3) 0.008(3)
C10 0.072(4) 0.064(3) 0.076(3) 0.003(3) 0.018(3) 0.008(3)
C11 0.072(4) 0.064(3) 0.076(3) 0.003(3) 0.018(3) 0.008(3)
C12 0.072(4) 0.064(3) 0.076(3) 0.003(3) 0.018(3) 0.008(3)
C13 0.072(4) 0.064(3) 0.076(3) 0.003(3) 0.018(3) 0.008(3)
C14 0.072(4) 0.064(3) 0.076(3) 0.003(3) 0.018(3) 0.008(3)
C15 0.072(4) 0.064(3) 0.076(3) 0.003(3) 0.018(3) 0.008(3)
C16 0.072(4) 0.064(3) 0.076(3) 0.003(3) 0.018(3) 0.008(3)
C17 0.072(4) 0.064(3) 0.076(3) 0.003(3) 0.018(3) 0.008(3)
C18 0.084(6) 0.050(5) 0.055(5) -0.006(4) 0.010(4) 0.011(5)
C19 0.084(6) 0.050(5) 0.055(5) -0.006(4) 0.010(4) 0.011(5)
C21 0.084(6) 0.050(5) 0.055(5) -0.006(4) 0.010(4) 0.011(5)
C22 0.084(6) 0.050(5) 0.055(5) -0.006(4) 0.010(4) 0.011(5)
C23 0.084(6) 0.050(5) 0.055(5) -0.006(4) 0.010(4) 0.011(5)
C25 0.057(8) 0.040(8) 0.070(9) -0.009(8) 0.018(7) 0.022(8)
C26 0.057(8) 0.040(8) 0.070(9) -0.009(8) 0.018(7) 0.022(8)
C27 0.038(5) 0.029(3) 0.056(4) 0.000(4) 0.006(3) 0.003(4)
C28 0.038(5) 0.029(3) 0.056(4) 0.000(4) 0.006(3) 0.003(4)
C29 0.038(5) 0.029(3) 0.056(4) 0.000(4) 0.006(3) 0.003(4)
C30 0.038(5) 0.029(3) 0.056(4) 0.000(4) 0.006(3) 0.003(4)
C31 0.038(5) 0.029(3) 0.056(4) 0.000(4) 0.006(3) 0.003(4)
C32 0.038(5) 0.029(3) 0.056(4) 0.000(4) 0.006(3) 0.003(4)
C33 0.033(6) 0.027(5) 0.045(6) -0.006(5) 0.020(5) 0.004(4)
C34 0.033(6) 0.027(5) 0.045(6) -0.006(5) 0.020(5) 0.004(4)
C35 0.033(6) 0.027(5) 0.045(6) -0.006(5) 0.020(5) 0.004(4)
Cl1 0.051(3) 0.028(2) 0.034(2) -0.0038(18) 0.004(2) 0.006(2)
Cl2 0.070(3) 0.054(3) 0.035(3) 0.002(2) 0.017(2) 0.003(2)
Cl3 0.058(3) 0.055(3) 0.045(3) 0.003(2) 0.002(2) 0.019(3)
N1 0.024(8) 0.024(7) 0.093(11) -0.010(7) 0.022(8) -0.002(6)
P1 0.052(3) 0.036(2) 0.030(2) 0.0013(19) 0.006(2) 0.002(2)
P2 0.045(2) 0.028(2) 0.032(2) -0.004(3) 0.0063(17) 0.000(3)
Pt1 0.0468(4) 0.0216(3) 0.0364(3) -0.0037(5) 0.0023(2) 0.0024(5)
C20 0.084(6) 0.050(5) 0.055(5) -0.006(4) 0.010(4) 0.011(5)

loop_
_atom_type_symbol
_atom_type_description
_atom_type_scat_dispersion_real
_atom_type_scat_dispersion_imag
_atom_type_scat_source
C C 0.0033 0.0016 'International Tables Vol C Tables 4.2.6.8 and 6.1.1.4'
H H 0 0 'International Tables Vol C Tables 4.2.6.8 and 6.1.1.4'
Cl Cl 0.1484 0.1585 'International Tables Vol C Tables 4.2.6.8 and 6.1.1.4'
N N 0.0061 0.0033 'International Tables Vol C Tables 4.2.6.8 and 6.1.1.4'
P P 0.1023 0.0942 'International Tables Vol C Tables 4.2.6.8 and 6.1.1.4'
Pt Pt -1.7033 8.3905 'International Tables Vol C Tables 4.2.6.8 and 6.1.1.4'

loop_
_geom_angle_atom_site_label_1
_geom_angle_atom_site_label_2
_geom_angle_atom_site_label_3
_geom_angle
_geom_angle_site_symmetry_1
C1 C2 C3 127.8(18) .
C2 C3 C4 122.6(18) .
C2 C1 P1 118.1(14) .
C6 C5 P1 114.6(12) .
C5 C6 C7 109.9(14) .
C8 C7 C6 115.6(16) .
C10 C9 P1 116.9(14) .
C9 C10 C11 120.9(17) .
C10 C11 C12 111.1(15) .
C14 C13 P2 117.3(13) .
C15 C14 C13 114.4(16) .
C16 C15 C14 114.1(18) .
C18 C17 P2 119.0(13) .
C19 C18 C17 112.1(14) .
C18 C19 C20 114.5(14) .
C22 C21 P2 117.0(12) .
C21 C22 C23 119.4(16) .
C22 C23 C24 112.2(13) .
C26 C25 Pt1 180(2) .
C25 C26 C27 177(2) .
C28 C27 C32 120 .
C28 C27 C26 120.9(11) .
C32 C27 C26 119.0(11) .
C27 C28 C29 120 .
C30 C29 C28 120 .
C31 C30 C29 120 .
C31 C30 N1 122.2(10) .
C29 C30 N1 117.7(10) .
C30 C31 C32 120 .
C31 C32 C27 120 .
N1 C33 C34 124.6(15) .
N1 C33 C35 123.4(14) .
C34 C33 C35 112.0(13) .
C35 C34 C33 123.6(14) 3_645
C35 C34 Cl3 121.2(12) 3_645
C33 C34 Cl3 115.2(12) .
C34 C35 C33 124.5(14) 3_645
C34 C35 Cl2 120.3(12) 3_645
C33 C35 Cl2 115.2(12) .
C33 N1 C30 118.8(12) .
C5 P1 C9 101.9(9) .
C5 P1 C1 109.8(9) .
C9 P1 C1 102.1(8) .
C5 P1 Pt1 115.9(6) .
C9 P1 Pt1 111.6(6) .
C1 P1 Pt1 114.0(6) .
C17 P2 C21 102.5(9) .
C17 P2 C13 108.3(9) .
C21 P2 C13 105.0(8) .
C17 P2 Pt1 117.7(6) .
C21 P2 Pt1 114.2(6) .
C13 P2 Pt1 108.4(6) .
C25 Pt1 P2 85.4(5) .
C25 Pt1 P1 85.2(5) .
P2 Pt1 P1 170.49(18) .
C25 Pt1 Cl1 177.6(6) .
P2 Pt1 Cl1 95.22(16) .
P1 Pt1 Cl1 94.25(13) .

loop_
_geom_bond_atom_site_label_1
_geom_bond_atom_site_label_2
_geom_bond_distance
_geom_bond_site_symmetry_2
C2 C1 1.42(2) .
C2 C3 1.46(3) .
C3 C4 1.501(19) .
C8 C7 1.45(2) .
C24 C23 1.550(18) .
C1 P1 1.845(18) .
C5 C6 1.53(2) .
C5 P1 1.790(18) .
C6 C7 1.61(2) .
C9 C10 1.44(2) .
C9 P1 1.833(18) .
C10 C11 1.47(2) .
C11 C12 1.54(2) .
C13 C14 1.55(2) .
C13 P2 1.824(18) .
C14 C15 1.44(2) .
C15 C16 1.43(2) .
C17 C18 1.55(2) .
C17 P2 1.784(19) .
C18 C19 1.52(2) .
C19 C20 1.535(18) .
C21 C22 1.45(2) .
C21 P2 1.804(17) .
C22 C23 1.512(19) .
C25 C26 1.14(2) .
C25 Pt1 2.035(17) .
C26 C27 1.419(17) .
C27 C28 1.39 .
C27 C32 1.39 .
C28 C29 1.39 .
C29 C30 1.39 .
C30 C31 1.39 .
C30 N1 1.392(14) .
C31 C32 1.39 .
C33 N1 1.337(17) .
C33 C34 1.423(19) .
C33 C35 1.442(19) .
C34 C35 1.345(18) 3_645
C34 Cl3 1.747(14) .
C35 C34 1.345(18) 3_645
C35 Cl2 1.740(15) .
Cl1 Pt1 2.357(4) .
P1 Pt1 2.303(4) .
P2 Pt1 2.292(3) .

loop_
_geom_torsion_atom_site_label_1
_geom_torsion_atom_site_label_2
_geom_torsion_atom_site_label_3
_geom_torsion_atom_site_label_4
_geom_torsion
_geom_torsion_site_symmetry_4
C1 C2 C3 C4 -178.0(17) .
C3 C2 C1 P1 -33(3) .
P1 C5 C6 C7 177.5(12) .
C5 C6 C7 C8 -71(2) .
P1 C9 C10 C11 -174.6(14) .
C9 C10 C11 C12 -65(2) .
P2 C13 C14 C15 -164.6(13) .
C13 C14 C15 C16 -177.7(15) .
P2 C17 C18 C19 -175.0(14) .
C17 C18 C19 C20 173.5(15) .
P2 C21 C22 C23 -174.4(12) .
C21 C22 C23 C24 64(2) .
Pt1 C25 C26 C27 -13E1(10) .
C25 C26 C27 C28 17E1(4) .
C25 C26 C27 C32 -1E1(4) .
C32 C27 C28 C29 0 .
C26 C27 C28 C29 -177.4(12) .
C27 C28 C29 C30 0 .
C28 C29 C30 C31 0 .
C28 C29 C30 N1 176.4(10) .
C29 C30 C31 C32 0 .
N1 C30 C31 C32 -176.2(10) .
C30 C31 C32 C27 0 .
C28 C27 C32 C31 0 .
C26 C27 C32 C31 177.5(12) .
N1 C33 C34 C35 -176.4(14) 3_645
C35 C33 C34 C35 1(2) 3_645
N1 C33 C34 Cl3 1(2) .
C35 C33 C34 Cl3 178.7(10) .
N1 C33 C35 C34 176.4(14) 3_645
C34 C33 C35 C34 -1(2) 3_645
N1 C33 C35 Cl2 -4(2) .
C34 C33 C35 Cl2 178.2(10) .
C34 C33 N1 C30 -82.0(18) .
C35 C33 N1 C30 100.4(17) .
C31 C30 N1 C33 3.4(16) .
C29 C30 N1 C33 -172.9(10) .
C6 C5 P1 C9 -54.0(16) .
C6 C5 P1 C1 53.7(16) .
C6 C5 P1 Pt1 -175.3(11) .
C10 C9 P1 C5 -67.9(16) .
C10 C9 P1 C1 178.6(15) .
C10 C9 P1 Pt1 56.4(16) .
C2 C1 P1 C5 75.7(17) .
C2 C1 P1 C9 -176.7(15) .
C2 C1 P1 Pt1 -56.2(17) .
C18 C17 P2 C21 49.5(17) .
C18 C17 P2 C13 -61.1(17) .
C18 C17 P2 Pt1 175.7(12) .
C22 C21 P2 C17 68.3(16) .
C22 C21 P2 C13 -178.7(14) .
C22 C21 P2 Pt1 -60.1(16) .
C14 C13 P2 C17 -64.0(15) .
C14 C13 P2 C21 -172.9(13) .
C14 C13 P2 Pt1 64.7(14) .
C26 C25 Pt1 P2 -13E1(10) .
C26 C25 Pt1 P1 5E1(10) .
C26 C25 Pt1 Cl1 -3E1(10) .
C17 P2 Pt1 C25 -173.9(9) .
C21 P2 Pt1 C25 -53.7(9) .
C13 P2 Pt1 C25 62.9(8) .
C17 P2 Pt1 P1 -166.2(11) .
C21 P2 Pt1 P1 -45.9(13) .
C13 P2 Pt1 P1 70.6(12) .
C17 P2 Pt1 Cl1 8.4(8) .
C21 P2 Pt1 Cl1 128.6(7) .
C13 P2 Pt1 Cl1 -114.8(7) .
C5 P1 Pt1 C25 166.4(9) .
C9 P1 Pt1 C25 50.4(9) .
C1 P1 Pt1 C25 -64.6(9) .
C5 P1 Pt1 P2 158.7(11) .
C9 P1 Pt1 P2 42.6(13) .
C1 P1 Pt1 P2 -72.4(13) .
C5 P1 Pt1 Cl1 -15.9(7) .
C9 P1 Pt1 Cl1 -131.9(7) .
C1 P1 Pt1 Cl1 113.0(7) .
